data_2238544
loop_
_publ_author_name
'Inglebert, S. Antony'
'Arun, Yuvaraj'
'Sethusankar, K.'
'Perumal, Paramasivam T.'

_publ_section_title
;
 4'-(1<i>H</i>-Imidazol-2-yl)-3'-[(1<i>H</i>-indol-3-yl)carbonyl]-1'-methyl-2-oxospiro[indoline-3,2'-pyrrolidine]-3'-carbonitrile
 0.15-hydrate
;
_journal_coeditor_code RK2411
_journal_issue 9
_journal_name_full 'Acta Crystallographica Section E'
_journal_page_first o1481
_journal_paper_doi 10.1107/S1600536813023246
_journal_volume 69
_journal_year 2013
_chemical_formula_iupac 'C25 H20 N6 O2, 0.15H2 O'
_chemical_formula_moiety 'C25 H20 N6 O2, 0.15(H2 O)'
_chemical_formula_sum 'C25 H20.3 N6 O2.15'
_chemical_formula_weight 439.17
_chemical_name_systematic
'4'-(1<i>H</i>-Imidazol-2-yl)-3'-[(1<i>H</i>-indol-3-yl)carbonyl]-1'-methyl-2-oxospiro[indoline-3,2'-pyrrolidine]-3'-carbonitrile 0.15-hydrate'
_space_group_IT_number 14
_symmetry_cell_setting monoclinic
_symmetry_space_group_name_Hall '-P 2yn'
_symmetry_space_group_name_H-M 'P 1 21/n 1'
_atom_sites_solution_hydrogens geom
_atom_sites_solution_primary direct
_atom_sites_solution_secondary difmap
_audit_creation_method SHELXL97
_cell_angle_alpha 90.0
_cell_angle_beta 97.161(5)
_cell_angle_gamma 90.0
_cell_formula_units_Z 4
_cell_length_a 8.650(5)
_cell_length_b 16.952(5)
_cell_length_c 14.438(5)
_cell_measurement_reflns_used 4819
_cell_measurement_temperature 295(2)
_cell_measurement_theta_max 27.49
_cell_measurement_theta_min 2.40
_cell_volume 2100.6(15)
_computing_cell_refinement '<i>SAINT</i> (Bruker, 2008)'
_computing_data_collection '<i>APEX2</i> (Bruker, 2008)'
_computing_data_reduction '<i>SAINT</i> (Bruker, 2008)'
_computing_molecular_graphics '<i>ORTEP-3 for Windows</i> (Farrugia, 2012)'
_computing_publication_material '<i>SHELXL97</i> (Sheldrick, 2008) and <i>PLATON</i> (Spek, 2009)'
_computing_structure_refinement '<i>SHELXL97</i> (Sheldrick, 2008)'
_computing_structure_solution '<i>SHELXS97</i> (Sheldrick, 2008)'
_diffrn_ambient_temperature 295(2)
_diffrn_measured_fraction_theta_full 0.999
_diffrn_measured_fraction_theta_max 0.999
_diffrn_measurement_device_type 'Bruker Kappa APEXII CCD'
_diffrn_measurement_method '\w and \f scans'
_diffrn_radiation_monochromator graphite
_diffrn_radiation_source 'fine--focus sealed tube'
_diffrn_radiation_type MoK\a
_diffrn_radiation_wavelength 0.71073
_diffrn_reflns_av_R_equivalents 0.0244
_diffrn_reflns_av_sigmaI/netI 0.0223
_diffrn_reflns_limit_h_max 10
_diffrn_reflns_limit_h_min -11
_diffrn_reflns_limit_k_max 22
_diffrn_reflns_limit_k_min -21
_diffrn_reflns_limit_l_max 18
_diffrn_reflns_limit_l_min -18
_diffrn_reflns_number 22198
_diffrn_reflns_theta_full 27.49
_diffrn_reflns_theta_max 27.49
_diffrn_reflns_theta_min 2.40
_diffrn_standards_decay_% 0
_exptl_absorpt_coefficient_mu 0.093
_exptl_absorpt_correction_T_max 0.9772
_exptl_absorpt_correction_T_min 0.9682
_exptl_absorpt_correction_type multi-scan
_exptl_absorpt_process_details '(<i>SADABS</i>; Bruker, 2008)'
_exptl_crystal_colour colourless
_exptl_crystal_density_diffrn 1.389
_exptl_crystal_density_method 'not measured'
_exptl_crystal_description block
_exptl_crystal_F_000 916.8
_exptl_crystal_size_max 0.35
_exptl_crystal_size_mid 0.30
_exptl_crystal_size_min 0.25
_refine_diff_density_max 0.207
_refine_diff_density_min -0.180
_refine_ls_extinction_method none
_refine_ls_goodness_of_fit_ref 1.026
_refine_ls_hydrogen_treatment mixed
_refine_ls_matrix_type full
_refine_ls_number_parameters 320
_refine_ls_number_reflns 4819
_refine_ls_number_restraints 3
_refine_ls_restrained_S_all 1.026
_refine_ls_R_factor_all 0.0549
_refine_ls_R_factor_gt 0.0401
_refine_ls_shift/su_max 0.000
_refine_ls_shift/su_mean 0.000
_refine_ls_structure_factor_coef Fsqd
_refine_ls_weighting_details 'calc w=1/[\s^2^(Fo^2^)+(0.0524P)^2^+0.5356P] where P=(Fo^2^+2Fc^2^)/3'
_refine_ls_weighting_scheme calc
_refine_ls_wR_factor_gt 0.1002
_refine_ls_wR_factor_ref 0.1104
_reflns_number_gt 3757
_reflns_number_total 4819
_reflns_threshold_expression I>2\s(I)
_cod_data_source_file rk2411.cif
_cod_data_source_block I
_cod_original_sg_symbol_H-M 'P 21/n'
_cod_original_formula_sum 'C25 H20.30 N6 O2.15'
_cod_database_code 2238544
_cod_database_fobs_code 2238544
_cod_depositor_comments
;
 Marking attached hydrogen atoms.

 Antanas Vaitkus,
 2017-03-21
;

loop_
_symmetry_equiv_pos_as_xyz
'x, y, z'
'-x+1/2, y+1/2, -z+1/2'
'-x, -y, -z'
'x-1/2, -y-1/2, z-1/2'

loop_
_atom_site_type_symbol
_atom_site_label
_atom_site_fract_x
_atom_site_fract_y
_atom_site_fract_z
_atom_site_U_iso_or_equiv
_atom_site_adp_type
_atom_site_calc_flag
_atom_site_refinement_flags
_atom_site_occupancy
_atom_site_symmetry_multiplicity
_atom_site_attached_hydrogens
O O1 0.37937(14) 0.07447(6) 0.49050(7) 0.0487(3) Uani d . 1 1 0
O O2 0.60471(12) 0.18182(6) 0.64371(8) 0.0489(3) Uani d . 1 1 0
N N3 0.33938(14) 0.30031(7) 0.63558(8) 0.0366(3) Uani d . 1 1 0
N N2 0.66582(14) 0.25656(8) 0.52028(9) 0.0406(3) Uani d D 1 1 0
N N1 0.38442(14) 0.21594(7) 0.22422(8) 0.0380(3) Uani d D 1 1 0
C C15 0.40978(15) 0.26985(7) 0.55702(9) 0.0315(3) Uani d . 1 1 0
C C10 0.28828(14) 0.20355(7) 0.52052(9) 0.0292(3) Uani d . 1 1 0
N N6 0.12101(15) 0.03867(7) 0.61150(9) 0.0432(3) Uani d D 1 1 0
N N5 -0.02773(15) 0.14222(8) 0.61946(11) 0.0508(3) Uani d . 1 1 0
C C1 0.42119(15) 0.09829(8) 0.29638(9) 0.0318(3) Uani d . 1 1 0
C C16 0.44630(15) 0.33152(8) 0.48826(9) 0.0340(3) Uani d . 1 1 0
C C11 0.25875(15) 0.16641(8) 0.61571(9) 0.0326(3) Uani d . 1 1 0
H H11 0.3466 0.1309 0.6343 0.039 Uiso calc R 1 1 0
C C6 0.43006(16) 0.13884(8) 0.21219(9) 0.0352(3) Uani d . 1 1 0
C C9 0.34886(14) 0.13897(8) 0.45599(9) 0.0313(3) Uani d . 1 1 0
C C8 0.36716(15) 0.15545(8) 0.36003(9) 0.0316(3) Uani d . 1 1 0
C C12 0.27540(17) 0.23523(8) 0.68508(10) 0.0399(3) Uani d . 1 1 0
H H12A 0.1749 0.2494 0.7034 0.048 Uiso calc R 1 1 0
H H12B 0.3452 0.2213 0.7406 0.048 Uiso calc R 1 1 0
C C7 0.34692(16) 0.22545(8) 0.31089(9) 0.0359(3) Uani d . 1 1 0
H H7 0.3123 0.2724 0.3345 0.043 Uiso calc R 1 1 0
C C21 0.59667(16) 0.31921(8) 0.46655(10) 0.0368(3) Uani d . 1 1 0
C C2 0.46065(17) 0.01848(8) 0.30176(10) 0.0386(3) Uani d . 1 1 0
H H2 0.4569 -0.0096 0.3568 0.046 Uiso calc R 1 1 0
C C22 0.57128(15) 0.22878(8) 0.58113(10) 0.0359(3) Uani d . 1 1 0
C C13 0.14541(16) 0.24026(8) 0.47441(9) 0.0361(3) Uani d . 1 1 0
C C3 0.50525(19) -0.01783(9) 0.22397(11) 0.0478(4) Uani d . 1 1 0
H H3 0.5299 -0.0712 0.2266 0.057 Uiso calc R 1 1 0
C C23 0.11522(16) 0.11799(8) 0.61483(9) 0.0351(3) Uani d . 1 1 0
C C19 0.5689(2) 0.42550(10) 0.36056(12) 0.0552(4) Uani d . 1 1 0
H H19 0.6079 0.4569 0.3160 0.066 Uiso calc R 1 1 0
N N4 0.03167(16) 0.26634(9) 0.43965(10) 0.0581(4) Uani d . 1 1 0
C C5 0.47677(19) 0.10239(10) 0.13400(10) 0.0467(4) Uani d . 1 1 0
H H5 0.4824 0.1302 0.0790 0.056 Uiso calc R 1 1 0
C C20 0.66026(19) 0.36546(10) 0.40259(11) 0.0476(4) Uani d . 1 1 0
H H20 0.7607 0.3566 0.3883 0.057 Uiso calc R 1 1 0
C C4 0.5143(2) 0.02372(10) 0.14131(11) 0.0512(4) Uani d . 1 1 0
H H4 0.5462 -0.0023 0.0903 0.061 Uiso calc R 1 1 0
C C17 0.35815(18) 0.39336(8) 0.44843(11) 0.0424(3) Uani d . 1 1 0
H H17 0.2594 0.4036 0.4648 0.051 Uiso calc R 1 1 0
C C18 0.4207(2) 0.44015(9) 0.38310(12) 0.0524(4) Uani d . 1 1 0
H H18 0.3625 0.4815 0.3544 0.063 Uiso calc R 1 1 0
C C25 -0.1158(2) 0.07419(10) 0.61833(14) 0.0584(5) Uani d . 1 1 0
H H25 -0.2227 0.0728 0.6207 0.070 Uiso calc R 1 1 0
C C14 0.4324(2) 0.35557(10) 0.69609(12) 0.0555(4) Uani d . 1 1 0
H H14A 0.5180 0.3281 0.7306 0.083 Uiso calc R 1 1 0
H H14B 0.3690 0.3790 0.7387 0.083 Uiso calc R 1 1 0
H H14C 0.4718 0.3961 0.6589 0.083 Uiso calc R 1 1 0
C C24 -0.0261(2) 0.01074(10) 0.61340(12) 0.0513(4) Uani d . 1 1 0
H H24 -0.0576 -0.0418 0.6116 0.062 Uiso calc R 1 1 0
O O1W 0.2610(10) -0.0987(6) 0.5729(7) 0.082(3) Uani d P 0.15 1 2
H H2A 0.7632(12) 0.2407(9) 0.5205(12) 0.052(5) Uiso d D 1 1 0
H H1A 0.393(2) 0.2564(8) 0.1861(11) 0.061(5) Uiso d D 1 1 0
H H6A 0.2060(17) 0.0112(11) 0.6021(15) 0.075(6) Uiso d D 1 1 0

loop_
_atom_site_aniso_label
_atom_site_aniso_U_11
_atom_site_aniso_U_22
_atom_site_aniso_U_33
_atom_site_aniso_U_12
_atom_site_aniso_U_13
_atom_site_aniso_U_23
O1 0.0721(8) 0.0369(6) 0.0403(5) 0.0139(5) 0.0190(5) 0.0060(4)
O2 0.0363(6) 0.0479(6) 0.0605(7) 0.0013(5) -0.0018(5) 0.0177(5)
N3 0.0386(6) 0.0330(6) 0.0384(6) -0.0033(5) 0.0063(5) -0.0054(5)
N2 0.0267(6) 0.0464(7) 0.0486(7) 0.0010(5) 0.0047(5) 0.0038(5)
N1 0.0448(7) 0.0351(6) 0.0344(6) 0.0017(5) 0.0053(5) 0.0064(5)
C15 0.0275(6) 0.0294(6) 0.0374(6) -0.0001(5) 0.0035(5) 0.0001(5)
C10 0.0257(6) 0.0300(6) 0.0324(6) 0.0002(5) 0.0053(5) 0.0000(5)
N6 0.0462(8) 0.0346(7) 0.0494(7) -0.0044(6) 0.0088(6) -0.0035(5)
N5 0.0386(7) 0.0406(7) 0.0776(9) -0.0088(6) 0.0247(6) -0.0085(6)
C1 0.0292(6) 0.0354(7) 0.0315(6) -0.0020(5) 0.0064(5) 0.0007(5)
C16 0.0333(7) 0.0297(7) 0.0389(7) -0.0044(5) 0.0041(5) -0.0004(5)
C11 0.0324(7) 0.0348(7) 0.0316(6) -0.0025(5) 0.0077(5) -0.0014(5)
C6 0.0350(7) 0.0360(7) 0.0350(7) -0.0007(6) 0.0059(5) 0.0028(5)
C9 0.0294(6) 0.0312(7) 0.0339(6) 0.0005(5) 0.0060(5) 0.0006(5)
C8 0.0295(6) 0.0323(7) 0.0334(6) -0.0004(5) 0.0059(5) 0.0003(5)
C12 0.0425(8) 0.0419(8) 0.0364(7) -0.0086(6) 0.0098(6) -0.0073(6)
C7 0.0355(7) 0.0358(7) 0.0361(7) 0.0022(6) 0.0027(5) -0.0003(5)
C21 0.0346(7) 0.0364(7) 0.0393(7) -0.0054(6) 0.0043(5) -0.0027(6)
C2 0.0435(8) 0.0353(7) 0.0384(7) 0.0014(6) 0.0103(6) 0.0040(6)
C22 0.0288(7) 0.0349(7) 0.0428(7) -0.0029(5) -0.0006(5) 0.0002(6)
C13 0.0313(7) 0.0401(8) 0.0371(7) 0.0006(6) 0.0054(5) -0.0046(6)
C3 0.0597(10) 0.0378(8) 0.0474(8) 0.0095(7) 0.0127(7) -0.0012(6)
C23 0.0393(8) 0.0335(7) 0.0343(6) -0.0058(6) 0.0117(5) -0.0038(5)
C19 0.0660(11) 0.0504(10) 0.0516(9) -0.0112(8) 0.0166(8) 0.0112(7)
N4 0.0386(7) 0.0737(10) 0.0595(8) 0.0149(7) -0.0037(6) -0.0056(7)
C5 0.0568(9) 0.0520(9) 0.0331(7) 0.0037(7) 0.0129(6) 0.0051(6)
C20 0.0454(9) 0.0515(9) 0.0480(8) -0.0071(7) 0.0141(7) 0.0021(7)
C4 0.0645(11) 0.0526(10) 0.0391(8) 0.0101(8) 0.0165(7) -0.0054(7)
C17 0.0436(8) 0.0324(7) 0.0513(8) 0.0022(6) 0.0066(6) 0.0023(6)
C18 0.0642(11) 0.0359(8) 0.0564(9) 0.0003(7) 0.0048(8) 0.0115(7)
C25 0.0441(9) 0.0502(10) 0.0849(13) -0.0177(8) 0.0239(8) -0.0101(9)
C14 0.0714(11) 0.0435(9) 0.0515(9) -0.0174(8) 0.0078(8) -0.0134(7)
C24 0.0586(10) 0.0394(8) 0.0569(9) -0.0187(8) 0.0116(7) -0.0048(7)
O1W 0.063(5) 0.070(6) 0.102(7) 0.036(5) -0.028(5) -0.039(5)

loop_
_atom_type_symbol
_atom_type_description
_atom_type_scat_dispersion_real
_atom_type_scat_dispersion_imag
_atom_type_scat_source
C C 0.0033 0.0016 'International Tables Vol C Tables 4.2.6.8 and 6.1.1.4'
H H 0.0000 0.0000 'International Tables Vol C Tables 4.2.6.8 and 6.1.1.4'
N N 0.0061 0.0033 'International Tables Vol C Tables 4.2.6.8 and 6.1.1.4'
O O 0.0106 0.0060 'International Tables Vol C Tables 4.2.6.8 and 6.1.1.4'

loop_
_geom_angle_atom_site_label_1
_geom_angle_atom_site_label_2
_geom_angle_atom_site_label_3
_geom_angle
C15 N3 C14 116.43(12)
C15 N3 C12 109.63(11)
C14 N3 C12 114.08(12)
C22 N2 C21 111.75(12)
C22 N2 H2A 122.9(11)
C21 N2 H2A 124.9(11)
C7 N1 C6 109.69(11)
C7 N1 H1A 122.3(12)
C6 N1 H1A 127.3(12)
N3 C15 C16 114.40(11)
N3 C15 C22 115.88(11)
C16 C15 C22 101.64(10)
N3 C15 C10 100.80(10)
C16 C15 C10 117.35(11)
C22 C15 C10 107.23(10)
C13 C10 C11 110.45(11)
C13 C10 C9 110.56(10)
C11 C10 C9 110.16(10)
C13 C10 C15 109.67(11)
C11 C10 C15 99.66(10)
C9 C10 C15 115.84(10)
C23 N6 C24 107.91(13)
C23 N6 H6A 124.1(14)
C24 N6 H6A 127.6(14)
C23 N5 C25 105.06(14)
C2 C1 C6 118.86(12)
C2 C1 C8 135.04(12)
C6 C1 C8 106.10(12)
C17 C16 C21 120.26(13)
C17 C16 C15 130.83(13)
C21 C16 C15 108.91(12)
C23 C11 C12 115.86(11)
C23 C11 C10 116.30(11)
C12 C11 C10 104.83(11)
C23 C11 H11 106.4
C12 C11 H11 106.4
C10 C11 H11 106.4
N1 C6 C5 129.68(13)
N1 C6 C1 107.83(12)
C5 C6 C1 122.49(13)
O1 C9 C8 121.56(12)
O1 C9 C10 117.08(11)
C8 C9 C10 121.35(11)
C7 C8 C9 129.61(12)
C7 C8 C1 106.14(11)
C9 C8 C1 124.17(12)
N3 C12 C11 105.41(11)
N3 C12 H12A 110.7
C11 C12 H12A 110.7
N3 C12 H12B 110.7
C11 C12 H12B 110.7
H12A C12 H12B 108.8
N1 C7 C8 110.23(12)
N1 C7 H7 124.9
C8 C7 H7 124.9
C20 C21 C16 121.90(14)
C20 C21 N2 128.52(14)
C16 C21 N2 109.56(12)
C3 C2 C1 118.65(13)
C3 C2 H2 120.7
C1 C2 H2 120.7
O2 C22 N2 127.13(13)
O2 C22 C15 125.67(13)
N2 C22 C15 107.20(12)
N4 C13 C10 177.44(16)
C2 C3 C4 121.51(14)
C2 C3 H3 119.2
C4 C3 H3 119.2
N5 C23 N6 110.71(12)
N5 C23 C11 128.15(13)
N6 C23 C11 121.11(13)
C20 C19 C18 121.66(15)
C20 C19 H19 119.2
C18 C19 H19 119.2
C4 C5 C6 117.31(13)
C4 C5 H5 121.3
C6 C5 H5 121.3
C21 C20 C19 117.34(15)
C21 C20 H20 121.3
C19 C20 H20 121.3
C5 C4 C3 121.18(14)
C5 C4 H4 119.4
C3 C4 H4 119.4
C16 C17 C18 118.30(15)
C16 C17 H17 120.9
C18 C17 H17 120.9
C19 C18 C17 120.45(15)
C19 C18 H18 119.8
C17 C18 H18 119.8
C24 C25 N5 110.53(15)
C24 C25 H25 124.7
N5 C25 H25 124.7
N3 C14 H14A 109.5
N3 C14 H14B 109.5
H14A C14 H14B 109.5
N3 C14 H14C 109.5
H14A C14 H14C 109.5
H14B C14 H14C 109.5
C25 C24 N6 105.79(14)
C25 C24 H24 127.1
N6 C24 H24 127.1

loop_
_geom_bond_atom_site_label_1
_geom_bond_atom_site_label_2
_geom_bond_distance
O1 C9 1.2168(16)
O2 C22 1.2119(17)
N3 C15 1.4478(17)
N3 C14 1.4538(19)
N3 C12 1.4604(18)
N2 C22 1.3570(19)
N2 C21 1.4043(19)
N2 H2A 0.884(9)
N1 C7 1.3410(18)
N1 C6 1.3825(19)
N1 H1A 0.888(9)
C15 C16 1.5022(18)
C15 C22 1.561(2)
C15 C10 1.5835(18)
C10 C13 1.4671(19)
C10 C11 1.5615(18)
C10 C9 1.5693(18)
N6 C23 1.3467(19)
N6 C24 1.361(2)
N6 H6A 0.895(9)
N5 C23 1.313(2)
N5 C25 1.381(2)
C1 C2 1.395(2)
C1 C6 1.4068(18)
C1 C8 1.4522(18)
C16 C17 1.3790(19)
C16 C21 1.391(2)
C11 C23 1.4871(19)
C11 C12 1.5325(19)
C11 H11 0.9800
C6 C5 1.390(2)
C9 C8 1.4413(18)
C8 C7 1.3826(19)
C12 H12A 0.9700
C12 H12B 0.9700
C7 H7 0.9300
C21 C20 1.377(2)
C2 C3 1.377(2)
C2 H2 0.9300
C13 N4 1.1367(19)
C3 C4 1.396(2)
C3 H3 0.9300
C19 C20 1.382(2)
C19 C18 1.383(3)
C19 H19 0.9300
C5 C4 1.373(2)
C5 H5 0.9300
C20 H20 0.9300
C4 H4 0.9300
C17 C18 1.393(2)
C17 H17 0.9300
C18 H18 0.9300
C25 C24 1.333(2)
C25 H25 0.9300
C14 H14A 0.9600
C14 H14B 0.9600
C14 H14C 0.9600
C24 H24 0.9300

loop_
_geom_hbond_atom_site_label_D
_geom_hbond_atom_site_label_H
_geom_hbond_atom_site_label_A
_geom_hbond_site_symmetry_A
_geom_hbond_distance_DH
_geom_hbond_distance_HA
_geom_hbond_distance_DA
_geom_hbond_angle_DHA
N1 H1A N5 4_665 0.888(9) 2.126(10) 2.9889(19) 163.9(17)
N6 H6A O1W . 0.895(9) 1.981(17) 2.714(8) 138.2(18)
N6 H6A O1 . 0.895(9) 2.569(19) 3.064(2) 115.6(16)

loop_
_geom_torsion_atom_site_label_1
_geom_torsion_atom_site_label_2
_geom_torsion_atom_site_label_3
_geom_torsion_atom_site_label_4
_geom_torsion
C14 N3 C15 C16 -62.11(16)
C12 N3 C15 C16 166.52(11)
C14 N3 C15 C22 55.69(16)
C12 N3 C15 C22 -75.69(14)
C14 N3 C15 C10 171.01(12)
C12 N3 C15 C10 39.64(13)
N3 C15 C10 C13 72.92(12)
C16 C15 C10 C13 -51.98(14)
C22 C15 C10 C13 -165.45(11)
N3 C15 C10 C11 -43.01(11)
C16 C15 C10 C11 -167.91(11)
C22 C15 C10 C11 78.62(12)
N3 C15 C10 C9 -161.10(10)
C16 C15 C10 C9 74.00(14)
C22 C15 C10 C9 -39.47(14)
N3 C15 C16 C17 -45.93(19)
C22 C15 C16 C17 -171.58(14)
C10 C15 C16 C17 71.86(19)
N3 C15 C16 C21 133.45(12)
C22 C15 C16 C21 7.80(14)
C10 C15 C16 C21 -108.75(13)
C13 C10 C11 C23 46.36(16)
C9 C10 C11 C23 -76.07(14)
C15 C10 C11 C23 161.69(11)
C13 C10 C11 C12 -82.99(13)
C9 C10 C11 C12 154.58(11)
C15 C10 C11 C12 32.35(12)
C7 N1 C6 C5 179.16(15)
C7 N1 C6 C1 -0.33(16)
C2 C1 C6 N1 179.51(12)
C8 C1 C6 N1 0.10(15)
C2 C1 C6 C5 0.0(2)
C8 C1 C6 C5 -179.43(13)
C13 C10 C9 O1 -129.88(13)
C11 C10 C9 O1 -7.51(16)
C15 C10 C9 O1 104.60(14)
C13 C10 C9 C8 50.01(16)
C11 C10 C9 C8 172.37(11)
C15 C10 C9 C8 -75.52(15)
O1 C9 C8 C7 -176.01(14)
C10 C9 C8 C7 4.1(2)
O1 C9 C8 C1 0.5(2)
C10 C9 C8 C1 -179.41(11)
C2 C1 C8 C7 -179.12(15)
C6 C1 C8 C7 0.15(14)
C2 C1 C8 C9 3.7(2)
C6 C1 C8 C9 -177.02(12)
C15 N3 C12 C11 -19.05(14)
C14 N3 C12 C11 -151.66(13)
C23 C11 C12 N3 -139.92(12)
C10 C11 C12 N3 -10.31(14)
C6 N1 C7 C8 0.44(16)
C9 C8 C7 N1 176.60(13)
C1 C8 C7 N1 -0.36(15)
C17 C16 C21 C20 -2.7(2)
C15 C16 C21 C20 177.84(13)
C17 C16 C21 N2 175.99(12)
C15 C16 C21 N2 -3.47(15)
C22 N2 C21 C20 175.24(14)
C22 N2 C21 C16 -3.34(16)
C6 C1 C2 C3 -0.7(2)
C8 C1 C2 C3 178.51(15)
C21 N2 C22 O2 -170.64(14)
C21 N2 C22 C15 8.35(15)
N3 C15 C22 O2 44.68(19)
C16 C15 C22 O2 169.35(14)
C10 C15 C22 O2 -66.94(17)
N3 C15 C22 N2 -134.34(12)
C16 C15 C22 N2 -9.67(13)
C10 C15 C22 N2 114.04(12)
C1 C2 C3 C4 1.2(2)
C25 N5 C23 N6 -0.39(18)
C25 N5 C23 C11 -178.58(14)
C24 N6 C23 N5 0.46(17)
C24 N6 C23 C11 178.79(12)
C12 C11 C23 N5 41.7(2)
C10 C11 C23 N5 -82.13(18)
C12 C11 C23 N6 -136.32(14)
C10 C11 C23 N6 99.85(15)
N1 C6 C5 C4 -179.14(15)
C1 C6 C5 C4 0.3(2)
C16 C21 C20 C19 0.3(2)
N2 C21 C20 C19 -178.08(15)
C18 C19 C20 C21 1.5(3)
C6 C5 C4 C3 0.2(3)
C2 C3 C4 C5 -0.9(3)
C21 C16 C17 C18 3.1(2)
C15 C16 C17 C18 -177.58(14)
C20 C19 C18 C17 -1.1(3)
C16 C17 C18 C19 -1.3(2)
C23 N5 C25 C24 0.2(2)
N5 C25 C24 N6 0.1(2)
C23 N6 C24 C25 -0.32(19)
